data_4301830
loop_
_publ_author_name
'Skye Fortier'
'Guang Wu'
'Trevor W. Hayton'

_publ_contact_author_email hayton@chem.ucsb.edu
_publ_contact_author_name 'Trevor W. Hayton'
_publ_section_title
;
Synthesis and Redox Chemistry of High-Valent Uranium Aryloxides
;
_journal_name_full 'Inorganic Chemistry'
_journal_page_first 3000
_journal_page_last 3011
_journal_paper_doi 10.1021/ic802266y
_journal_volume 48
_journal_year 2009
_chemical_formula_sum 'C54 H26 Ag F30 O8 U'
_chemical_formula_weight 1718.65
_chemical_name_systematic
; 
 Silver 1,2-dimethoxyethane bistoluene Uranium(V) hexakis(pentafluorophenoxide) 
;
_space_group_IT_number 2
_symmetry_cell_setting triclinic
_symmetry_space_group_name_Hall '-P 1'
_symmetry_space_group_name_H-M 'P -1'
_atom_sites_solution_hydrogens geom
_atom_sites_solution_primary direct
_atom_sites_solution_secondary difmap
_audit_creation_method SHELXL-97
_cell_angle_alpha 82.199(3)
_cell_angle_beta 79.196(3)
_cell_angle_gamma 73.259(3)
_cell_formula_units_Z 2
_cell_length_a 11.808(3)
_cell_length_b 12.910(3)
_cell_length_c 19.626(4)
_cell_measurement_temperature 150(2)
_cell_volume 2803.6(11)
_computing_structure_refinement 'SHELXL-97 (Sheldrick, 1997)'
_computing_structure_solution 'SHELXS-97 (Sheldrick, 1990)'
_diffrn_ambient_temperature 150(2)
_diffrn_measured_fraction_theta_full 0.942
_diffrn_measured_fraction_theta_max 0.942
_diffrn_measurement_device_type 'CCD area detector'
_diffrn_measurement_method 'omega scan'
_diffrn_radiation_monochromator graphite
_diffrn_radiation_source 'fine-focus sealed tube'
_diffrn_radiation_type MoK\a
_diffrn_radiation_wavelength 0.71073
_diffrn_reflns_av_R_equivalents 0.0441
_diffrn_reflns_av_sigmaI/netI 0.0647
_diffrn_reflns_limit_h_max 13
_diffrn_reflns_limit_h_min -14
_diffrn_reflns_limit_k_max 15
_diffrn_reflns_limit_k_min -16
_diffrn_reflns_limit_l_max 24
_diffrn_reflns_limit_l_min -24
_diffrn_reflns_number 23446
_diffrn_reflns_theta_full 26.73
_diffrn_reflns_theta_max 26.73
_diffrn_reflns_theta_min 1.06
_exptl_absorpt_coefficient_mu 3.389
_exptl_absorpt_correction_T_max 0.412
_exptl_absorpt_correction_T_min 0.281
_exptl_absorpt_correction_type empirical
_exptl_absorpt_process_details 'Psi Scan'
_exptl_crystal_colour red
_exptl_crystal_density_diffrn 2.036
_exptl_crystal_density_method 'not measured'
_exptl_crystal_description irregular_block
_exptl_crystal_F_000 1646
_exptl_crystal_size_max 0.6
_exptl_crystal_size_mid 0.4
_exptl_crystal_size_min 0.2
_refine_diff_density_max 1.534
_refine_diff_density_min -1.015
_refine_diff_density_rms 0.115
_refine_ls_extinction_method none
_refine_ls_goodness_of_fit_ref 0.926
_refine_ls_hydrogen_treatment constr
_refine_ls_matrix_type full
_refine_ls_number_parameters 824
_refine_ls_number_reflns 11227
_refine_ls_number_restraints 10
_refine_ls_restrained_S_all 0.934
_refine_ls_R_factor_all 0.0789
_refine_ls_R_factor_gt 0.0439
_refine_ls_shift/su_max 0.001
_refine_ls_shift/su_mean 0.000
_refine_ls_structure_factor_coef Fsqd
_refine_ls_weighting_details 'calc w=1/[\s^2^(Fo^2^)+(0.0646P)^2^+0.0000P] where P=(Fo^2^+2Fc^2^)/3'
_refine_ls_weighting_scheme calc
_refine_ls_wR_factor_gt 0.1039
_refine_ls_wR_factor_ref 0.1174
_reflns_number_gt 7081
_reflns_number_total 11227
_reflns_threshold_expression >2sigma(I)
_cod_data_source_file ic802266y_si_002_5.cif
_cod_data_source_block Complex_9
_cod_depositor_comments
;
The following automatic conversions were performed:
'_symmetry_cell_setting' value 'Triclinic' changed to 'triclinic'
according to '/home/saulius/struct/CIF-dictionaries/cif_core.dic'
dictionary named 'cif_core.dic' version 2.4.1 from
2010-06-29.

'_exptl_absorpt_correction_type' value 'Empirical' changed to
'empirical' according to
'/home/saulius/struct/CIF-dictionaries/cif_core.dic' dictionary named
'cif_core.dic' version 2.4.1 from 2010-06-29.

Automatic conversion script
Id: cif_fix_enum 1527 2010-12-29 10:47:43Z saulius 
;
_cod_original_cell_volume 2803.7(10)
_cod_database_code 4301830

loop_
_symmetry_equiv_pos_as_xyz
'x, y, z'
'-x, -y, -z'

loop_
_atom_site_label
_atom_site_type_symbol
_atom_site_fract_x
_atom_site_fract_y
_atom_site_fract_z
_atom_site_U_iso_or_equiv
_atom_site_adp_type
_atom_site_occupancy
_atom_site_symmetry_multiplicity
_atom_site_calc_flag
_atom_site_refinement_flags
_atom_site_disorder_assembly
_atom_site_disorder_group
F2 F 0.4147(3) 1.2169(3) -0.00359(18) 0.0658(10) Uani 1 1 d . . .
F13 F 1.2324(4) 1.0847(3) 0.3025(2) 0.0776(12) Uani 1 1 d . . .
C15 C 1.1946(5) 0.9678(5) 0.2332(3) 0.0488(15) Uani 1 1 d . . .
U1 U 1.0000 1.0000 0.0000 0.04484(11) Uani 1 2 d S . .
U2 U 0.0000 0.0000 0.5000 0.05681(13) Uani 1 2 d S . .
Ag Ag 0.40498(8) 0.60746(5) 0.76309(4) 0.0984(3) Uani 1 1 d . . .
O3 O 0.9901(4) 1.0191(4) 0.1075(2) 0.0610(12) Uani 1 1 d . . .
F12 F 1.2757(3) 0.8830(3) 0.26030(17) 0.0651(10) Uani 1 1 d . . .
F27 F 0.4230(4) 0.2356(4) 0.4900(2) 0.0923(14) Uani 1 1 d . . .
O4 O 0.0259(4) -0.0550(4) 0.4001(3) 0.0782(15) Uani 1 1 d . . .
F16 F -0.1534(4) 0.0748(3) 0.3300(3) 0.0985(16) Uani 1 1 d . . .
O6 O 0.1804(4) 0.0028(4) 0.4888(3) 0.0666(13) Uani 1 1 d . . .
F6 F 0.8504(3) 0.7849(3) -0.0322(2) 0.0663(10) Uani 1 1 d . . .
C14 C 1.1362(5) 0.9502(5) 0.1835(3) 0.0460(14) Uani 1 1 d . . .
O1 O 0.8139(3) 1.0203(4) 0.0126(2) 0.0605(12) Uani 1 1 d . . .
F14 F 1.0688(4) 1.2528(3) 0.2475(2) 0.0892(14) Uani 1 1 d . . .
F1 F 0.6509(3) 1.1876(3) -0.0464(2) 0.0729(11) Uani 1 1 d . . .
F21 F 0.1179(4) 0.2770(3) 0.3979(2) 0.0761(11) Uani 1 1 d . . .
F5 F 0.7298(3) 0.8812(3) 0.1138(2) 0.0740(11) Uani 1 1 d . . .
F11 F 1.1578(3) 0.8504(3) 0.16462(18) 0.0629(10) Uani 1 1 d . . .
F15 F 0.9479(4) 1.2209(3) 0.1527(2) 0.0762(12) Uani 1 1 d . . .
F30 F 0.3545(4) -0.1105(3) 0.3932(2) 0.0798(12) Uani 1 1 d . . .
F4 F 0.4928(4) 0.9149(4) 0.1592(2) 0.0876(13) Uani 1 1 d . . .
O2 O 1.0276(4) 0.8300(3) 0.0217(2) 0.0607(12) Uani 1 1 d . . .
F20 F 0.1121(4) -0.2683(3) 0.37177(19) 0.0728(11) Uani 1 1 d . . .
C5 C 0.5330(6) 0.9828(5) 0.1086(3) 0.0529(16) Uani 1 1 d . . .
C36 C 0.3709(6) -0.0252(5) 0.4178(3) 0.0514(16) Uani 1 1 d . . .
C6 C 0.6519(6) 0.9672(5) 0.0864(3) 0.0496(15) Uani 1 1 d . . .
C35 C 0.4741(6) 0.0061(6) 0.3937(3) 0.0606(18) Uani 1 1 d . . .
O5 O -0.0420(4) 0.1626(3) 0.4579(3) 0.0806(15) Uani 1 1 d . . .
F18 F -0.1540(5) -0.2213(4) 0.2139(2) 0.1108(18) Uani 1 1 d . . .
F28 F 0.5940(4) 0.1230(4) 0.3947(3) 0.1078(17) Uani 1 1 d . . .
F3 F 0.3343(3) 1.0812(4) 0.1006(2) 0.0818(12) Uani 1 1 d . . .
F26 F 0.2191(4) 0.1767(3) 0.5365(2) 0.0835(13) Uani 1 1 d . . .
F25 F -0.2655(4) 0.2744(4) 0.5177(2) 0.0953(14) Uani 1 1 d . . .
F8 F 0.9037(5) 0.4484(3) 0.1007(2) 0.0971(15) Uani 1 1 d . . .
F24 F -0.3230(4) 0.4912(4) 0.5193(3) 0.1122(18) Uani 1 1 d . . .
F22 F 0.0577(6) 0.4939(4) 0.3996(4) 0.133(2) Uani 1 1 d . . .
C2 C 0.6140(5) 1.1195(5) 0.0052(3) 0.0446(14) Uani 1 1 d . . .
F19 F 0.0225(5) -0.3467(3) 0.2793(2) 0.0962(16) Uani 1 1 d . . .
C13 C 1.0494(5) 1.0363(5) 0.1548(3) 0.0479(15) Uani 1 1 d . . .
C10 C 0.9343(7) 0.5418(6) 0.0811(4) 0.068(2) Uani 1 1 d . . .
F17 F -0.2434(4) -0.0065(4) 0.2388(2) 0.1014(16) Uani 1 1 d . . .
C34 C 0.4913(6) 0.0947(6) 0.4180(4) 0.066(2) Uani 1 1 d . . .
F7 F 0.7919(4) 0.5961(3) 0.0055(2) 0.0831(13) Uani 1 1 d . . .
C4 C 0.4507(5) 1.0680(5) 0.0790(3) 0.0508(15) Uani 1 1 d . . .
C18 C 1.0301(5) 1.1357(5) 0.1785(3) 0.0535(16) Uani 1 1 d . . .
O8 O 0.4759(5) 0.4229(4) 0.8011(3) 0.0906(17) Uani 1 1 d . . .
F9 F 1.0835(5) 0.4893(3) 0.1531(2) 0.1078(17) Uani 1 1 d . . .
C32 C 0.3021(6) 0.1195(5) 0.4898(3) 0.0501(15) Uani 1 1 d . . .
C16 C 1.1730(6) 1.0678(5) 0.2557(3) 0.0545(16) Uani 1 1 d . . .
F10 F 1.1475(4) 0.6741(3) 0.1124(3) 0.0940(15) Uani 1 1 d . . .
F29 F 0.5579(5) -0.0497(4) 0.3462(3) 0.1128(18) Uani 1 1 d . . .
C3 C 0.4931(5) 1.1342(5) 0.0269(3) 0.0484(15) Uani 1 1 d . . .
C37 C 0.2781(16) 0.6483(8) 0.6720(8) 0.151(8) Uani 1 1 d . . .
H37 H 0.2574 0.7230 0.6745 0.181 Uiso 1 1 calc R . .
C7 C 0.9979(6) 0.7364(5) 0.0401(3) 0.0524(16) Uani 1 1 d . . .
C47 C 0.5380(10) 0.6329(9) 0.9015(6) 0.173(3) Uani 1 1 d D . .
H47 H 0.6000 0.5879 0.9235 0.208 Uiso 1 1 calc R . .
C26 C 0.0081(6) 0.3280(5) 0.4268(3) 0.0575(17) Uani 1 1 d . . .
C11 C 1.0235(8) 0.5627(5) 0.1073(4) 0.069(2) Uani 1 1 d . . .
C23 C -0.0210(7) -0.2430(5) 0.2933(3) 0.066(2) Uani 1 1 d . . .
C49 C 0.4608(9) 0.7714(7) 0.8126(6) 0.173(3) Uani 1 1 d D . .
H49 H 0.4740 0.8186 0.7736 0.208 Uiso 1 1 calc R . .
C33 C 0.4058(6) 0.1497(6) 0.4662(3) 0.0579(17) Uani 1 1 d . . .
C24 C 0.0252(6) -0.2027(5) 0.3399(3) 0.0523(16) Uani 1 1 d . . .
C1 C 0.6970(5) 1.0351(5) 0.0337(3) 0.0430(14) Uani 1 1 d . . .
C25 C -0.0727(6) 0.2691(5) 0.4579(3) 0.0512(15) Uani 1 1 d . . .
F23 F -0.1635(6) 0.6011(3) 0.4592(4) 0.163(3) Uani 1 1 d . . .
C31 C 0.2812(5) 0.0315(5) 0.4666(3) 0.0458(14) Uani 1 1 d . . .
C17 C 1.0905(6) 1.1534(5) 0.2267(3) 0.0576(17) Uani 1 1 d . . .
C41 C 0.2427(8) 0.4745(8) 0.7057(5) 0.097(3) Uani 1 1 d . . .
H41 H 0.1958 0.4317 0.7314 0.117 Uiso 1 1 calc R . .
C29 C -0.2142(7) 0.4373(6) 0.4893(4) 0.071(2) Uani 1 1 d . . .
C20 C -0.1105(7) -0.0310(5) 0.3185(4) 0.067(2) Uani 1 1 d . . .
C8 C 0.9090(6) 0.7125(5) 0.0141(3) 0.0520(15) Uani 1 1 d . . .
C44 C 0.3496(10) 0.7582(9) 0.8400(7) 0.173(3) Uani 1 1 d D . .
H44 H 0.2865 0.8011 0.8180 0.208 Uiso 1 1 calc R . .
C40 C 0.3410(9) 0.4283(7) 0.6640(5) 0.084(3) Uani 1 1 d . . .
C30 C -0.1848(6) 0.3279(6) 0.4885(3) 0.0598(17) Uani 1 1 d . . .
C19 C -0.0200(6) -0.0941(6) 0.3545(3) 0.0574(17) Uani 1 1 d . . .
C9 C 0.8767(6) 0.6170(6) 0.0335(4) 0.0608(17) Uani 1 1 d . . .
C39 C 0.4069(9) 0.4863(11) 0.6272(5) 0.103(3) Uani 1 1 d . . .
H39 H 0.4761 0.4526 0.5984 0.123 Uiso 1 1 calc R . .
C28 C -0.1367(9) 0.4934(6) 0.4595(5) 0.090(3) Uani 1 1 d . . .
C42 C 0.2093(9) 0.5817(10) 0.7117(6) 0.120(4) Uani 1 1 d . . .
H42 H 0.1406 0.6121 0.7420 0.144 Uiso 1 1 calc R . .
C12 C 1.0567(7) 0.6567(5) 0.0873(4) 0.0624(18) Uani 1 1 d . . .
C46 C 0.4201(10) 0.6302(8) 0.9196(6) 0.173(3) Uani 1 1 d D . .
H46 H 0.4097 0.5765 0.9550 0.208 Uiso 1 1 calc R . .
C38 C 0.3775(15) 0.5946(13) 0.6297(7) 0.143(6) Uani 1 1 d . . .
H38 H 0.4261 0.6341 0.6017 0.171 Uiso 1 1 calc R . .
C27 C -0.0234(8) 0.4387(6) 0.4280(5) 0.083(3) Uani 1 1 d . . .
C43 C 0.3822(14) 0.3041(9) 0.6563(8) 0.220(9) Uani 1 1 d . . .
H43A H 0.3566 0.2897 0.6157 0.330 Uiso 1 1 calc R . .
H43B H 0.3475 0.2667 0.6968 0.330 Uiso 1 1 calc R . .
H43C H 0.4679 0.2793 0.6515 0.330 Uiso 1 1 calc R . .
C45 C 0.3189(11) 0.6864(8) 0.8983(7) 0.173(3) Uani 1 1 d D . .
H45 H 0.2425 0.6806 0.9173 0.208 Uiso 1 1 calc R . .
C22 C -0.1102(7) -0.1778(6) 0.2597(4) 0.072(2) Uani 1 1 d . . .
C21 C -0.1561(7) -0.0725(6) 0.2724(4) 0.066(2) Uani 1 1 d . . .
C54 C 0.4097(15) 0.3688(10) 0.8516(6) 0.195(8) Uani 1 1 d . . .
H54A H 0.4321 0.2932 0.8437 0.293 Uiso 1 1 calc R . .
H54B H 0.3260 0.3993 0.8493 0.293 Uiso 1 1 calc R . .
H54C H 0.4251 0.3762 0.8968 0.293 Uiso 1 1 calc R . .
C53 C 0.6072(13) 0.3873(9) 0.7919(8) 0.181(8) Uani 1 1 d . . .
H53A H 0.6351 0.3089 0.7918 0.217 Uiso 1 1 calc R . .
H53B H 0.6359 0.4087 0.8296 0.217 Uiso 1 1 calc R . .
O7 O 0.6140(8) 0.5382(11) 0.7288(4) 0.171(5) Uani 1 1 d . . .
C52 C 0.6541(15) 0.442(2) 0.7209(10) 0.33(2) Uani 1 1 d . . .
H52A H 0.7409 0.4223 0.7118 0.401 Uiso 1 1 calc R . .
H52B H 0.6244 0.4231 0.6829 0.401 Uiso 1 1 calc R . .
C51 C 0.674(2) 0.604(2) 0.6692(7) 0.348(19) Uani 1 1 d . . .
H51A H 0.6499 0.6794 0.6785 0.522 Uiso 1 1 calc R . .
H51B H 0.6503 0.5977 0.6262 0.522 Uiso 1 1 calc R . .
H51C H 0.7595 0.5774 0.6656 0.522 Uiso 1 1 calc R . .
C48 C 0.5532(11) 0.7077(8) 0.8484(6) 0.173(3) Uani 1 1 d D . .
C50 C 0.6711(10) 0.7177(13) 0.8216(8) 0.273(11) Uani 1 1 d D . .
H50A H 0.6963 0.7539 0.8532 0.410 Uiso 1 1 calc R . .
H50B H 0.6709 0.7590 0.7771 0.410 Uiso 1 1 calc R . .
H50C H 0.7253 0.6467 0.8165 0.410 Uiso 1 1 calc R . .

loop_
_atom_site_aniso_label
_atom_site_aniso_U_11
_atom_site_aniso_U_22
_atom_site_aniso_U_33
_atom_site_aniso_U_23
_atom_site_aniso_U_13
_atom_site_aniso_U_12
F2 0.040(2) 0.075(3) 0.066(2) 0.0053(19) -0.0150(17) 0.0081(18)
F13 0.087(3) 0.072(3) 0.078(3) -0.016(2) -0.039(2) -0.006(2)
C15 0.042(4) 0.054(4) 0.044(3) 0.001(3) 0.002(3) -0.011(3)
U1 0.02670(18) 0.04234(19) 0.0657(2) 0.00581(15) -0.01459(14) -0.00974(14)
U2 0.0355(2) 0.03698(19) 0.0993(3) -0.02331(18) 0.00680(18) -0.01509(15)
Ag 0.1417(7) 0.0602(4) 0.1093(5) -0.0022(3) -0.0848(5) -0.0132(4)
O3 0.045(3) 0.072(3) 0.070(3) -0.001(2) -0.013(2) -0.022(2)
F12 0.066(3) 0.059(2) 0.059(2) 0.0025(18) -0.0192(18) 0.0037(19)
F27 0.106(4) 0.094(3) 0.102(3) -0.016(3) -0.004(3) -0.070(3)
O4 0.053(3) 0.072(3) 0.114(4) -0.045(3) 0.014(3) -0.025(3)
F16 0.068(3) 0.055(3) 0.147(4) -0.016(3) 0.027(3) -0.002(2)
O6 0.037(3) 0.056(3) 0.110(4) -0.020(3) 0.006(2) -0.022(2)
F6 0.051(2) 0.058(2) 0.089(3) 0.007(2) -0.0222(19) -0.0125(18)
C14 0.042(3) 0.049(4) 0.047(3) 0.004(3) -0.002(3) -0.019(3)
O1 0.026(2) 0.067(3) 0.091(3) -0.008(2) -0.013(2) -0.013(2)
F14 0.094(3) 0.058(3) 0.111(3) -0.029(2) -0.035(3) 0.008(2)
F1 0.054(2) 0.065(2) 0.087(3) 0.019(2) 0.0032(19) -0.0160(19)
F21 0.062(3) 0.082(3) 0.081(3) 0.003(2) -0.006(2) -0.020(2)
F5 0.071(3) 0.067(2) 0.076(2) 0.008(2) -0.034(2) 0.004(2)
F11 0.075(3) 0.051(2) 0.062(2) -0.0005(18) -0.0124(19) -0.0173(19)
F15 0.060(3) 0.062(2) 0.096(3) -0.007(2) -0.022(2) 0.007(2)
F30 0.090(3) 0.065(3) 0.085(3) -0.029(2) -0.008(2) -0.017(2)
F4 0.094(3) 0.083(3) 0.074(3) 0.022(2) 0.006(2) -0.030(3)
O2 0.049(3) 0.042(2) 0.093(3) 0.007(2) -0.021(2) -0.016(2)
F20 0.088(3) 0.062(2) 0.069(2) -0.0064(19) -0.033(2) -0.007(2)
C5 0.055(4) 0.061(4) 0.042(3) 0.003(3) -0.004(3) -0.021(3)
C36 0.056(4) 0.046(4) 0.053(4) -0.004(3) -0.011(3) -0.012(3)
C6 0.048(4) 0.051(4) 0.049(4) -0.004(3) -0.019(3) -0.005(3)
C35 0.047(4) 0.058(4) 0.060(4) 0.001(3) 0.015(3) -0.004(3)
O5 0.066(3) 0.038(3) 0.136(5) -0.019(3) 0.002(3) -0.016(2)
F18 0.149(5) 0.096(3) 0.091(3) 0.000(3) -0.075(3) -0.007(3)
F28 0.058(3) 0.107(4) 0.153(4) 0.018(3) 0.013(3) -0.045(3)
F3 0.035(2) 0.116(4) 0.085(3) 0.004(2) 0.0071(19) -0.020(2)
F26 0.099(3) 0.064(3) 0.090(3) -0.031(2) 0.032(3) -0.044(2)
F25 0.061(3) 0.100(3) 0.113(4) -0.002(3) 0.008(2) -0.019(3)
F8 0.128(4) 0.045(2) 0.112(4) -0.001(2) 0.003(3) -0.030(3)
F24 0.093(4) 0.107(4) 0.113(4) -0.050(3) -0.033(3) 0.039(3)
F22 0.127(5) 0.081(4) 0.209(6) 0.058(4) -0.068(4) -0.060(3)
C2 0.036(3) 0.046(3) 0.052(3) 0.005(3) -0.006(3) -0.016(3)
F19 0.150(5) 0.053(3) 0.092(3) -0.007(2) -0.067(3) -0.006(3)
C13 0.030(3) 0.062(4) 0.048(3) 0.003(3) -0.001(3) -0.015(3)
C10 0.079(6) 0.044(4) 0.079(5) -0.010(4) 0.005(4) -0.022(4)
F17 0.091(4) 0.089(3) 0.091(3) 0.030(3) -0.015(3) 0.012(3)
C34 0.044(4) 0.070(5) 0.082(5) 0.020(4) -0.005(4) -0.029(4)
F7 0.069(3) 0.062(3) 0.126(4) -0.017(2) -0.012(3) -0.027(2)
C4 0.029(3) 0.074(4) 0.048(3) -0.007(3) -0.001(3) -0.015(3)
C18 0.033(3) 0.049(4) 0.069(4) 0.003(3) -0.006(3) -0.001(3)
O8 0.088(4) 0.079(4) 0.090(4) 0.017(3) -0.017(3) -0.009(3)
F9 0.166(5) 0.050(2) 0.098(3) 0.015(2) -0.048(3) -0.007(3)
C32 0.050(4) 0.043(3) 0.057(4) -0.008(3) 0.006(3) -0.017(3)
C16 0.052(4) 0.059(4) 0.051(4) -0.005(3) -0.006(3) -0.013(3)
F10 0.111(4) 0.054(2) 0.128(4) 0.003(2) -0.077(3) -0.008(2)
F29 0.103(4) 0.086(3) 0.113(4) -0.014(3) 0.054(3) -0.010(3)
C3 0.035(3) 0.052(4) 0.053(4) 0.001(3) -0.013(3) -0.003(3)
C37 0.253(19) 0.040(5) 0.196(15) -0.019(7) -0.190(15) 0.007(8)
C7 0.051(4) 0.036(3) 0.064(4) 0.001(3) -0.006(3) -0.006(3)
C47 0.201(7) 0.091(4) 0.261(8) -0.075(4) -0.143(7) 0.004(4)
C26 0.062(5) 0.046(4) 0.064(4) -0.001(3) -0.021(3) -0.007(3)
C11 0.098(6) 0.030(4) 0.063(4) 0.004(3) -0.009(4) 0.002(4)
C23 0.093(6) 0.048(4) 0.051(4) 0.009(3) -0.024(4) -0.005(4)
C49 0.201(7) 0.091(4) 0.261(8) -0.075(4) -0.143(7) 0.004(4)
C33 0.055(4) 0.061(4) 0.064(4) -0.001(3) -0.008(3) -0.028(3)
C24 0.063(4) 0.045(4) 0.047(4) -0.005(3) 0.002(3) -0.019(3)
C1 0.022(3) 0.053(4) 0.056(4) -0.014(3) -0.008(3) -0.008(3)
C25 0.059(4) 0.037(3) 0.061(4) -0.010(3) -0.017(3) -0.012(3)
F23 0.179(6) 0.028(2) 0.299(9) -0.017(4) -0.127(6) 0.002(3)
C31 0.034(3) 0.051(4) 0.053(4) -0.001(3) -0.007(3) -0.014(3)
C17 0.048(4) 0.051(4) 0.068(4) -0.009(3) -0.002(3) -0.008(3)
C41 0.067(6) 0.094(7) 0.138(8) -0.015(6) -0.018(6) -0.029(5)
C29 0.067(5) 0.060(5) 0.082(5) -0.024(4) -0.034(4) 0.008(4)
C20 0.060(5) 0.037(4) 0.082(5) -0.006(3) 0.034(4) -0.010(3)
C8 0.046(4) 0.037(3) 0.067(4) -0.005(3) -0.007(3) -0.002(3)
C44 0.201(7) 0.091(4) 0.261(8) -0.075(4) -0.143(7) 0.004(4)
C40 0.073(6) 0.074(6) 0.106(7) -0.039(5) -0.031(5) 0.001(5)
C30 0.058(5) 0.056(4) 0.063(4) -0.010(3) -0.008(3) -0.010(3)
C19 0.045(4) 0.061(4) 0.061(4) -0.013(3) 0.016(3) -0.018(3)
C9 0.052(4) 0.054(4) 0.079(5) -0.015(4) -0.002(3) -0.019(3)
C39 0.086(7) 0.145(11) 0.078(6) -0.024(7) -0.027(5) -0.016(7)
C28 0.098(7) 0.038(4) 0.137(8) -0.012(5) -0.063(6) 0.009(5)
C42 0.097(8) 0.118(9) 0.132(9) -0.065(8) -0.060(7) 0.043(7)
C12 0.072(5) 0.043(4) 0.071(4) -0.007(3) -0.021(4) -0.006(3)
C46 0.201(7) 0.091(4) 0.261(8) -0.075(4) -0.143(7) 0.004(4)
C38 0.218(17) 0.134(11) 0.130(11) 0.068(9) -0.114(11) -0.113(12)
C27 0.100(7) 0.055(5) 0.109(6) 0.025(4) -0.051(5) -0.037(5)
C43 0.271(19) 0.102(9) 0.290(19) -0.113(11) -0.167(16) 0.070(10)
C45 0.201(7) 0.091(4) 0.261(8) -0.075(4) -0.143(7) 0.004(4)
C22 0.091(6) 0.071(5) 0.053(4) 0.009(4) -0.026(4) -0.017(4)
C21 0.062(5) 0.054(5) 0.064(5) 0.019(4) 0.005(4) -0.006(4)
C54 0.35(2) 0.117(10) 0.103(8) 0.030(7) 0.032(11) -0.104(12)
C53 0.213(16) 0.101(8) 0.211(14) -0.069(9) -0.153(13) 0.088(9)
O7 0.129(7) 0.331(14) 0.102(5) -0.082(8) 0.048(5) -0.154(9)
C52 0.169(16) 0.52(4) 0.207(19) -0.27(3) -0.067(15) 0.20(2)
C51 0.44(3) 0.67(5) 0.099(10) -0.084(18) 0.083(15) -0.46(4)
C48 0.201(7) 0.091(4) 0.261(8) -0.075(4) -0.143(7) 0.004(4)
C50 0.185(19) 0.33(3) 0.31(2) -0.21(2) -0.028(17) -0.001(17)

loop_
_atom_type_symbol
_atom_type_description
_atom_type_scat_dispersion_real
_atom_type_scat_dispersion_imag
_atom_type_scat_source
C C 0.0033 0.0016 'International Tables Vol C Tables 4.2.6.8 and 6.1.1.4'
H H 0.0000 0.0000 'International Tables Vol C Tables 4.2.6.8 and 6.1.1.4'
O O 0.0106 0.0060 'International Tables Vol C Tables 4.2.6.8 and 6.1.1.4'
F F 0.0171 0.0103 'International Tables Vol C Tables 4.2.6.8 and 6.1.1.4'
Ag Ag -0.8971 1.1015 'International Tables Vol C Tables 4.2.6.8 and 6.1.1.4'
U U -9.6767 9.6646 'International Tables Vol C Tables 4.2.6.8 and 6.1.1.4'

loop_
_geom_angle_atom_site_label_1
_geom_angle_atom_site_label_2
_geom_angle_atom_site_label_3
_geom_angle
_geom_angle_site_symmetry_1
_geom_angle_site_symmetry_3
_geom_angle_publ_flag
F12 C15 C16 119.5(6) . . ?
F12 C15 C14 118.7(6) . . ?
C16 C15 C14 121.8(6) . . ?
O1 U1 O1 180.0(3) 2_775 . ?
O1 U1 O2 89.90(16) 2_775 2_775 ?
O1 U1 O2 90.10(16) . 2_775 ?
O1 U1 O2 90.10(16) 2_775 . ?
O1 U1 O2 89.90(16) . . ?
O2 U1 O2 180.0(3) 2_775 . ?
O1 U1 O3 88.58(17) 2_775 . ?
O1 U1 O3 91.42(17) . . ?
O2 U1 O3 88.99(18) 2_775 . ?
O2 U1 O3 91.01(18) . . ?
O1 U1 O3 91.42(17) 2_775 2_775 ?
O1 U1 O3 88.58(17) . 2_775 ?
O2 U1 O3 91.01(18) 2_775 2_775 ?
O2 U1 O3 88.99(18) . 2_775 ?
O3 U1 O3 180.0 . 2_775 ?
O5 U2 O5 180.000(1) . 2_556 ?
O5 U2 O6 91.42(18) . 2_556 ?
O5 U2 O6 88.58(18) 2_556 2_556 ?
O5 U2 O6 88.58(18) . . ?
O5 U2 O6 91.42(18) 2_556 . ?
O6 U2 O6 180.0 2_556 . ?
O5 U2 O4 89.0(2) . 2_556 ?
O5 U2 O4 91.0(2) 2_556 2_556 ?
O6 U2 O4 92.04(18) 2_556 2_556 ?
O6 U2 O4 87.96(18) . 2_556 ?
O5 U2 O4 91.0(2) . . ?
O5 U2 O4 89.0(2) 2_556 . ?
O6 U2 O4 87.96(18) 2_556 . ?
O6 U2 O4 92.04(18) . . ?
O4 U2 O4 180.0 2_556 . ?
O8 Ag O7 67.3(3) . . ?
O8 Ag C37 116.2(3) . . ?
O7 Ag C37 117.4(5) . . ?
O8 Ag C44 124.2(3) . . ?
O7 Ag C44 114.0(3) . . ?
C37 Ag C44 111.1(4) . . ?
O8 Ag C38 101.4(4) . . ?
O7 Ag C38 87.9(4) . . ?
C37 Ag C38 30.0(4) . . ?
C44 Ag C38 133.9(5) . . ?
O8 Ag C49 123.7(2) . . ?
O7 Ag C49 85.8(3) . . ?
C37 Ag C49 120.1(3) . . ?
C44 Ag C49 30.0(2) . . ?
C38 Ag C49 127.1(3) . . ?
C13 O3 U1 144.5(4) . . ?
C19 O4 U2 146.8(4) . . ?
C31 O6 U2 161.1(4) . . ?
F11 C14 C15 119.6(5) . . ?
F11 C14 C13 119.9(5) . . ?
C15 C14 C13 120.4(6) . . ?
C1 O1 U1 168.7(4) . . ?
C7 O2 U1 157.2(4) . . ?
F4 C5 C6 120.5(6) . . ?
F4 C5 C4 118.8(6) . . ?
C6 C5 C4 120.7(6) . . ?
F30 C36 C35 119.8(6) . . ?
F30 C36 C31 118.8(6) . . ?
C35 C36 C31 121.4(6) . . ?
F5 C6 C5 119.6(6) . . ?
F5 C6 C1 118.2(6) . . ?
C5 C6 C1 122.2(5) . . ?
F29 C35 C36 119.7(7) . . ?
F29 C35 C34 120.0(7) . . ?
C36 C35 C34 120.3(6) . . ?
C25 O5 U2 157.3(5) . . ?
F1 C2 C1 119.5(5) . . ?
F1 C2 C3 118.9(5) . . ?
C1 C2 C3 121.5(5) . . ?
O3 C13 C18 123.1(6) . . ?
O3 C13 C14 120.7(6) . . ?
C18 C13 C14 116.2(6) . . ?
F8 C10 C11 120.6(7) . . ?
F8 C10 C9 120.3(7) . . ?
C11 C10 C9 119.1(7) . . ?
F28 C34 C33 121.4(7) . . ?
F28 C34 C35 119.4(7) . . ?
C33 C34 C35 119.1(6) . . ?
F3 C4 C3 122.3(6) . . ?
F3 C4 C5 119.9(6) . . ?
C3 C4 C5 117.8(6) . . ?
F15 C18 C17 118.3(6) . . ?
F15 C18 C13 118.5(6) . . ?
C17 C18 C13 123.2(6) . . ?
C54 O8 C53 119.7(10) . . ?
C54 O8 Ag 123.0(7) . . ?
C53 O8 Ag 111.8(6) . . ?
F26 C32 C33 119.1(6) . . ?
F26 C32 C31 119.0(5) . . ?
C33 C32 C31 121.9(6) . . ?
F13 C16 C15 121.4(6) . . ?
F13 C16 C17 120.2(6) . . ?
C15 C16 C17 118.4(6) . . ?
F2 C3 C4 119.1(5) . . ?
F2 C3 C2 119.5(5) . . ?
C4 C3 C2 121.5(5) . . ?
C38 C37 C42 114.9(10) . . ?
C38 C37 Ag 86.4(8) . . ?
C42 C37 Ag 89.0(7) . . ?
C38 C37 H37 122.6 . . ?
C42 C37 H37 122.6 . . ?
Ag C37 H37 94.3 . . ?
O2 C7 C8 122.4(5) . . ?
O2 C7 C12 121.4(6) . . ?
C8 C7 C12 116.2(6) . . ?
C48 C47 C46 112.4(11) . . ?
C48 C47 H47 123.8 . . ?
C46 C47 H47 123.8 . . ?
F21 C26 C27 119.5(7) . . ?
F21 C26 C25 120.2(6) . . ?
C27 C26 C25 120.2(7) . . ?
F9 C11 C10 120.5(7) . . ?
F9 C11 C12 118.2(8) . . ?
C10 C11 C12 121.3(6) . . ?
F19 C23 C22 118.8(7) . . ?
F19 C23 C24 120.4(6) . . ?
C22 C23 C24 120.8(7) . . ?
C44 C49 C48 114.4(11) . . ?
C44 C49 Ag 65.1(6) . . ?
C48 C49 Ag 98.2(6) . . ?
C44 C49 H49 122.8 . . ?
C48 C49 H49 122.8 . . ?
Ag C49 H49 104.9 . . ?
F27 C33 C34 119.0(6) . . ?
F27 C33 C32 120.2(6) . . ?
C34 C33 C32 120.8(6) . . ?
F20 C24 C23 119.4(6) . . ?
F20 C24 C19 120.2(6) . . ?
C23 C24 C19 120.5(6) . . ?
O1 C1 C2 121.7(6) . . ?
O1 C1 C6 122.1(5) . . ?
C2 C1 C6 116.2(5) . . ?
O5 C25 C26 120.4(6) . . ?
O5 C25 C30 122.7(6) . . ?
C26 C25 C30 116.9(6) . . ?
O6 C31 C32 122.0(6) . . ?
O6 C31 C36 121.5(6) . . ?
C32 C31 C36 116.5(6) . . ?
F14 C17 C18 120.6(6) . . ?
F14 C17 C16 119.4(6) . . ?
C18 C17 C16 120.0(6) . . ?
C40 C41 C42 121.5(10) . . ?
C40 C41 H41 119.3 . . ?
C42 C41 H41 119.3 . . ?
C28 C29 F24 118.7(8) . . ?
C28 C29 C30 120.9(7) . . ?
F24 C29 C30 120.4(8) . . ?
F16 C20 C21 119.8(7) . . ?
F16 C20 C19 117.8(8) . . ?
C21 C20 C19 122.4(6) . . ?
F6 C8 C7 119.0(5) . . ?
F6 C8 C9 118.2(6) . . ?
C7 C8 C9 122.7(6) . . ?
C49 C44 C45 127.8(13) . . ?
C49 C44 Ag 84.9(7) . . ?
C45 C44 Ag 90.0(7) . . ?
C49 C44 H44 116.1 . . ?
C45 C44 H44 116.1 . . ?
Ag C44 H44 95.8 . . ?
C39 C40 C41 120.4(9) . . ?
C39 C40 C43 117.1(12) . . ?
C41 C40 C43 122.6(12) . . ?
F25 C30 C29 119.3(7) . . ?
F25 C30 C25 118.7(6) . . ?
C29 C30 C25 122.0(7) . . ?
O4 C19 C20 123.4(7) . . ?
O4 C19 C24 120.2(6) . . ?
C20 C19 C24 116.4(7) . . ?
F7 C9 C10 119.8(6) . . ?
F7 C9 C8 120.6(6) . . ?
C10 C9 C8 119.6(7) . . ?
C40 C39 C38 121.3(12) . . ?
C40 C39 H39 119.3 . . ?
C38 C39 H39 119.3 . . ?
C29 C28 F23 122.2(9) . . ?
C29 C28 C27 119.4(7) . . ?
F23 C28 C27 118.4(10) . . ?
C41 C42 C37 120.1(11) . . ?
C41 C42 H42 120.0 . . ?
C37 C42 H42 120.0 . . ?
F10 C12 C11 120.3(6) . . ?
F10 C12 C7 118.7(6) . . ?
C11 C12 C7 121.0(7) . . ?
C45 C46 C47 134.6(11) . . ?
C45 C46 H46 112.7 . . ?
C47 C46 H46 112.7 . . ?
C39 C38 C37 121.9(13) . . ?
C39 C38 Ag 100.8(6) . . ?
C37 C38 Ag 63.6(7) . . ?
C39 C38 H38 119.1 . . ?
C37 C38 H38 119.1 . . ?
Ag C38 H38 105.3 . . ?
F22 C27 C26 119.2(9) . . ?
F22 C27 C28 120.3(8) . . ?
C26 C27 C28 120.5(8) . . ?
C40 C43 H43A 109.5 . . ?
C40 C43 H43B 109.5 . . ?
H43A C43 H43B 109.5 . . ?
C40 C43 H43C 109.5 . . ?
H43A C43 H43C 109.5 . . ?
H43B C43 H43C 109.5 . . ?
C46 C45 C44 106.6(13) . . ?
C46 C45 H45 126.7 . . ?
C44 C45 H45 126.7 . . ?
C21 C22 C23 120.5(7) . . ?
C21 C22 F18 120.6(7) . . ?
C23 C22 F18 118.9(7) . . ?
C22 C21 F17 121.1(8) . . ?
C22 C21 C20 119.4(7) . . ?
F17 C21 C20 119.4(7) . . ?
O8 C54 H54A 109.5 . . ?
O8 C54 H54B 109.5 . . ?
H54A C54 H54B 109.5 . . ?
O8 C54 H54C 109.5 . . ?
H54A C54 H54C 109.5 . . ?
H54B C54 H54C 109.5 . . ?
O8 C53 C52 107.1(9) . . ?
O8 C53 H53A 110.3 . . ?
C52 C53 H53A 110.3 . . ?
O8 C53 H53B 110.3 . . ?
C52 C53 H53B 110.3 . . ?
H53A C53 H53B 108.5 . . ?
C52 O7 C51 109.5(15) . . ?
C52 O7 Ag 118.7(13) . . ?
C51 O7 Ag 116.6(14) . . ?
O7 C52 C53 103.0(10) . . ?
O7 C52 H52A 111.2 . . ?
C53 C52 H52A 111.2 . . ?
O7 C52 H52B 111.2 . . ?
C53 C52 H52B 111.2 . . ?
H52A C52 H52B 109.1 . . ?
O7 C51 H51A 109.5 . . ?
O7 C51 H51B 109.5 . . ?
H51A C51 H51B 109.5 . . ?
O7 C51 H51C 109.5 . . ?
H51A C51 H51C 109.5 . . ?
H51B C51 H51C 109.5 . . ?
C47 C48 C49 123.8(11) . . ?
C47 C48 C50 119.2(8) . . ?
C49 C48 C50 116.7(9) . . ?
C48 C50 H50A 109.5 . . ?
C48 C50 H50B 109.5 . . ?
H50A C50 H50B 109.5 . . ?
C48 C50 H50C 109.5 . . ?
H50A C50 H50C 109.5 . . ?
H50B C50 H50C 109.5 . . ?

loop_
_geom_bond_atom_site_label_1
_geom_bond_atom_site_label_2
_geom_bond_distance
_geom_bond_site_symmetry_2
_geom_bond_publ_flag
F2 C3 1.349(6) . ?
F13 C16 1.329(7) . ?
C15 F12 1.352(6) . ?
C15 C16 1.360(9) . ?
C15 C14 1.372(8) . ?
U1 O1 2.107(4) 2_775 ?
U1 O1 2.107(4) . ?
U1 O2 2.118(4) 2_775 ?
U1 O2 2.118(4) . ?
U1 O3 2.134(4) . ?
U1 O3 2.134(4) 2_775 ?
U2 O5 2.102(5) . ?
U2 O5 2.102(5) 2_556 ?
U2 O6 2.110(4) 2_556 ?
U2 O6 2.110(4) . ?
U2 O4 2.114(5) 2_556 ?
U2 O4 2.114(5) . ?
Ag O8 2.353(5) . ?
Ag O7 2.370(10) . ?
Ag C37 2.452(9) . ?
Ag C44 2.488(10) . ?
Ag C38 2.731(12) . ?
Ag C49 2.732(9) . ?
O3 C13 1.338(7) . ?
F27 C33 1.340(7) . ?
O4 C19 1.346(8) . ?
F16 C20 1.346(7) . ?
O6 C31 1.326(7) . ?
F6 C8 1.346(7) . ?
C14 F11 1.329(7) . ?
C14 C13 1.412(8) . ?
O1 C1 1.330(6) . ?
F14 C17 1.339(7) . ?
F1 C2 1.342(6) . ?
F21 C26 1.331(7) . ?
F5 C6 1.343(6) . ?
F15 C18 1.352(7) . ?
F30 C36 1.337(7) . ?
F4 C5 1.344(7) . ?
O2 C7 1.339(7) . ?
F20 C24 1.326(7) . ?
C5 C6 1.354(9) . ?
C5 C4 1.384(8) . ?
C36 C35 1.373(9) . ?
C36 C31 1.393(8) . ?
C6 C1 1.393(8) . ?
C35 F29 1.340(7) . ?
C35 C34 1.377(10) . ?
O5 C25 1.317(7) . ?
F18 C22 1.367(8) . ?
F28 C34 1.348(7) . ?
F3 C4 1.328(6) . ?
F26 C32 1.333(7) . ?
F25 C30 1.335(8) . ?
F8 C10 1.344(8) . ?
F24 C29 1.339(8) . ?
F22 C27 1.350(9) . ?
C2 C1 1.373(8) . ?
C2 C3 1.375(8) . ?
F19 C23 1.336(7) . ?
C13 C18 1.367(9) . ?
C10 C11 1.360(11) . ?
C10 C9 1.374(10) . ?
F17 C21 1.350(8) . ?
C34 C33 1.353(10) . ?
F7 C9 1.334(8) . ?
C4 C3 1.358(8) . ?
C18 C17 1.364(9) . ?
O8 C54 1.385(11) . ?
O8 C53 1.468(14) . ?
F9 C11 1.352(8) . ?
C32 C33 1.370(8) . ?
C32 C31 1.380(8) . ?
C16 C17 1.383(9) . ?
F10 C12 1.346(8) . ?
C37 C38 1.368(19) . ?
C37 C42 1.410(17) . ?
C37 H37 0.9300 . ?
C7 C8 1.374(9) . ?
C7 C12 1.404(9) . ?
C47 C48 1.345(9) . ?
C47 C46 1.379(9) . ?
C47 H47 0.9300 . ?
C26 C27 1.372(10) . ?
C26 C25 1.390(9) . ?
C11 C12 1.367(10) . ?
C23 C22 1.361(9) . ?
C23 C24 1.372(9) . ?
C49 C44 1.372(9) . ?
C49 C48 1.404(8) . ?
C49 H49 0.9300 . ?
C24 C19 1.398(9) . ?
C25 C30 1.391(9) . ?
F23 C28 1.333(8) . ?
C41 C40 1.323(12) . ?
C41 C42 1.339(13) . ?
C41 H41 0.9300 . ?
C29 C28 1.331(11) . ?
C29 C30 1.355(10) . ?
C20 C21 1.370(10) . ?
C20 C19 1.389(10) . ?
C8 C9 1.377(9) . ?
C44 C45 1.431(9) . ?
C44 H44 0.9300 . ?
C40 C39 1.290(13) . ?
C40 C43 1.556(13) . ?
C39 C38 1.346(15) . ?
C39 H39 0.9300 . ?
C28 C27 1.391(12) . ?
C42 H42 0.9300 . ?
C46 C45 1.317(8) . ?
C46 H46 0.9300 . ?
C38 H38 0.9300 . ?
C43 H43A 0.9600 . ?
C43 H43B 0.9600 . ?
C43 H43C 0.9600 . ?
C45 H45 0.9300 . ?
C22 C21 1.349(10) . ?
C54 H54A 0.9600 . ?
C54 H54B 0.9600 . ?
C54 H54C 0.9600 . ?
C53 C52 1.56(3) . ?
C53 H53A 0.9700 . ?
C53 H53B 0.9700 . ?
O7 C52 1.21(2) . ?
O7 C51 1.539(17) . ?
C52 H52A 0.9700 . ?
C52 H52B 0.9700 . ?
C51 H51A 0.9600 . ?
C51 H51B 0.9600 . ?
C51 H51C 0.9600 . ?
C48 C50 1.429(9) . ?
C50 H50A 0.9600 . ?
C50 H50B 0.9600 . ?
C50 H50C 0.9600 . ?

loop_
_geom_torsion_atom_site_label_1
_geom_torsion_atom_site_label_2
_geom_torsion_atom_site_label_3
_geom_torsion_atom_site_label_4
_geom_torsion
_geom_torsion_site_symmetry_1
_geom_torsion_site_symmetry_2
_geom_torsion_site_symmetry_3
_geom_torsion_site_symmetry_4
_geom_torsion_publ_flag
O1 U1 O3 C13 13.9(7) 2_775 . . . ?
O1 U1 O3 C13 -166.1(7) . . . . ?
O2 U1 O3 C13 -76.1(7) 2_775 . . . ?
O2 U1 O3 C13 103.9(7) . . . . ?
O3 U1 O3 C13 114(100) 2_775 . . . ?
O5 U2 O4 C19 -101.0(9) . . . . ?
O5 U2 O4 C19 79.0(9) 2_556 . . . ?
O6 U2 O4 C19 -9.6(9) 2_556 . . . ?
O6 U2 O4 C19 170.4(9) . . . . ?
O4 U2 O4 C19 -116(100) 2_556 . . . ?
O5 U2 O6 C31 -21.8(13) . . . . ?
O5 U2 O6 C31 158.2(13) 2_556 . . . ?
O6 U2 O6 C31 52(68) 2_556 . . . ?
O4 U2 O6 C31 -110.8(13) 2_556 . . . ?
O4 U2 O6 C31 69.2(13) . . . . ?
F12 C15 C14 F11 1.9(8) . . . . ?
C16 C15 C14 F11 -178.0(5) . . . . ?
F12 C15 C14 C13 178.9(5) . . . . ?
C16 C15 C14 C13 -1.0(9) . . . . ?
O1 U1 O1 C1 -171(100) 2_775 . . . ?
O2 U1 O1 C1 -89(2) 2_775 . . . ?
O2 U1 O1 C1 91(2) . . . . ?
O3 U1 O1 C1 -1(2) . . . . ?
O3 U1 O1 C1 179(100) 2_775 . . . ?
O1 U1 O2 C7 174.1(11) 2_775 . . . ?
O1 U1 O2 C7 -5.9(11) . . . . ?
O2 U1 O2 C7 -83(100) 2_775 . . . ?
O3 U1 O2 C7 85.5(11) . . . . ?
O3 U1 O2 C7 -94.5(11) 2_775 . . . ?
F4 C5 C6 F5 2.1(9) . . . . ?
C4 C5 C6 F5 -177.0(6) . . . . ?
F4 C5 C6 C1 179.3(6) . . . . ?
C4 C5 C6 C1 0.2(10) . . . . ?
F30 C36 C35 F29 -0.6(9) . . . . ?
C31 C36 C35 F29 -179.3(6) . . . . ?
F30 C36 C35 C34 179.2(6) . . . . ?
C31 C36 C35 C34 0.5(10) . . . . ?
O5 U2 O5 C25 -90(100) 2_556 . . . ?
O6 U2 O5 C25 91.5(12) 2_556 . . . ?
O6 U2 O5 C25 -88.5(12) . . . . ?
O4 U2 O5 C25 -0.5(12) 2_556 . . . ?
O4 U2 O5 C25 179.5(12) . . . . ?
U1 O3 C13 C18 100.2(8) . . . . ?
U1 O3 C13 C14 -80.3(8) . . . . ?
F11 C14 C13 O3 -1.4(8) . . . . ?
C15 C14 C13 O3 -178.5(5) . . . . ?
F11 C14 C13 C18 178.1(5) . . . . ?
C15 C14 C13 C18 1.1(8) . . . . ?
F29 C35 C34 F28 -1.4(10) . . . . ?
C36 C35 C34 F28 178.8(6) . . . . ?
F29 C35 C34 C33 -179.7(6) . . . . ?
C36 C35 C34 C33 0.5(10) . . . . ?
F4 C5 C4 F3 -0.2(9) . . . . ?
C6 C5 C4 F3 178.9(6) . . . . ?
F4 C5 C4 C3 -178.6(6) . . . . ?
C6 C5 C4 C3 0.6(10) . . . . ?
O3 C13 C18 F15 -0.5(9) . . . . ?
C14 C13 C18 F15 180.0(5) . . . . ?
O3 C13 C18 C17 -179.9(6) . . . . ?
C14 C13 C18 C17 0.6(9) . . . . ?
O7 Ag O8 C54 165.2(9) . . . . ?
C37 Ag O8 C54 -84.3(10) . . . . ?
C44 Ag O8 C54 60.8(9) . . . . ?
C38 Ag O8 C54 -112.0(9) . . . . ?
C49 Ag O8 C54 97.1(9) . . . . ?
O7 Ag O8 C53 11.5(6) . . . . ?
C37 Ag O8 C53 122.0(8) . . . . ?
C44 Ag O8 C53 -93.0(7) . . . . ?
C38 Ag O8 C53 94.3(7) . . . . ?
C49 Ag O8 C53 -56.6(7) . . . . ?
F12 C15 C16 F13 1.9(9) . . . . ?
C14 C15 C16 F13 -178.2(6) . . . . ?
F12 C15 C16 C17 179.4(6) . . . . ?
C14 C15 C16 C17 -0.7(9) . . . . ?
F3 C4 C3 F2 0.7(9) . . . . ?
C5 C4 C3 F2 179.0(6) . . . . ?
F3 C4 C3 C2 179.9(6) . . . . ?
C5 C4 C3 C2 -1.8(10) . . . . ?
F1 C2 C3 F2 -0.6(9) . . . . ?
C1 C2 C3 F2 -178.5(5) . . . . ?
F1 C2 C3 C4 -179.8(6) . . . . ?
C1 C2 C3 C4 2.3(10) . . . . ?
O8 Ag C37 C38 -65.8(11) . . . . ?
O7 Ag C37 C38 11.0(11) . . . . ?
C44 Ag C37 C38 144.8(9) . . . . ?
C49 Ag C37 C38 112.9(8) . . . . ?
O8 Ag C37 C42 49.2(10) . . . . ?
O7 Ag C37 C42 126.0(9) . . . . ?
C44 Ag C37 C42 -100.2(7) . . . . ?
C38 Ag C37 C42 115.0(10) . . . . ?
C49 Ag C37 C42 -132.1(6) . . . . ?
U1 O2 C7 C8 45.5(14) . . . . ?
U1 O2 C7 C12 -134.6(9) . . . . ?
F8 C10 C11 F9 0.6(11) . . . . ?
C9 C10 C11 F9 -178.6(6) . . . . ?
F8 C10 C11 C12 179.2(6) . . . . ?
C9 C10 C11 C12 0.0(11) . . . . ?
O8 Ag C49 C44 -101.3(8) . . . . ?
O7 Ag C49 C44 -160.4(8) . . . . ?
C37 Ag C49 C44 80.2(10) . . . . ?
C38 Ag C49 C44 115.4(9) . . . . ?
O8 Ag C49 C48 11.9(8) . . . . ?
O7 Ag C49 C48 -47.2(8) . . . . ?
C37 Ag C49 C48 -166.6(9) . . . . ?
C44 Ag C49 C48 113.2(11) . . . . ?
C38 Ag C49 C48 -131.4(8) . . . . ?
F28 C34 C33 F27 1.5(10) . . . . ?
C35 C34 C33 F27 179.7(6) . . . . ?
F28 C34 C33 C32 -179.5(6) . . . . ?
C35 C34 C33 C32 -1.3(10) . . . . ?
F26 C32 C33 F27 0.1(9) . . . . ?
C31 C32 C33 F27 -179.9(6) . . . . ?
F26 C32 C33 C34 -178.9(6) . . . . ?
C31 C32 C33 C34 1.1(10) . . . . ?
F19 C23 C24 F20 -1.1(10) . . . . ?
C22 C23 C24 F20 -179.9(7) . . . . ?
F19 C23 C24 C19 179.9(6) . . . . ?
C22 C23 C24 C19 1.0(11) . . . . ?
U1 O1 C1 C2 121.0(19) . . . . ?
U1 O1 C1 C6 -58(2) . . . . ?
F1 C2 C1 O1 1.8(9) . . . . ?
C3 C2 C1 O1 179.7(5) . . . . ?
F1 C2 C1 C6 -179.3(5) . . . . ?
C3 C2 C1 C6 -1.4(9) . . . . ?
F5 C6 C1 O1 -3.6(9) . . . . ?
C5 C6 C1 O1 179.1(6) . . . . ?
F5 C6 C1 C2 177.5(5) . . . . ?
C5 C6 C1 C2 0.2(9) . . . . ?
U2 O5 C25 C26 113.1(11) . . . . ?
U2 O5 C25 C30 -66.5(14) . . . . ?
F21 C26 C25 O5 -1.1(9) . . . . ?
C27 C26 C25 O5 -178.7(6) . . . . ?
F21 C26 C25 C30 178.5(6) . . . . ?
C27 C26 C25 C30 0.9(9) . . . . ?
U2 O6 C31 C32 79.2(14) . . . . ?
U2 O6 C31 C36 -100.0(13) . . . . ?
F26 C32 C31 O6 0.7(9) . . . . ?
C33 C32 C31 O6 -179.3(6) . . . . ?
F26 C32 C31 C36 180.0(5) . . . . ?
C33 C32 C31 C36 -0.1(9) . . . . ?
F30 C36 C31 O6 -0.2(9) . . . . ?
C35 C36 C31 O6 178.5(6) . . . . ?
F30 C36 C31 C32 -179.4(5) . . . . ?
C35 C36 C31 C32 -0.7(9) . . . . ?
F15 C18 C17 F14 -0.1(10) . . . . ?
C13 C18 C17 F14 179.3(6) . . . . ?
F15 C18 C17 C16 178.3(6) . . . . ?
C13 C18 C17 C16 -2.3(10) . . . . ?
F13 C16 C17 F14 -1.8(10) . . . . ?
C15 C16 C17 F14 -179.3(6) . . . . ?
F13 C16 C17 C18 179.8(6) . . . . ?
C15 C16 C17 C18 2.3(10) . . . . ?
O2 C7 C8 F6 0.8(10) . . . . ?
C12 C7 C8 F6 -179.0(6) . . . . ?
O2 C7 C8 C9 -179.1(6) . . . . ?
C12 C7 C8 C9 1.1(10) . . . . ?
C48 C49 C44 C45 -1.8(17) . . . . ?
Ag C49 C44 C45 86.0(11) . . . . ?
C48 C49 C44 Ag -87.8(9) . . . . ?
O8 Ag C44 C49 99.5(7) . . . . ?
O7 Ag C44 C49 21.5(9) . . . . ?
C37 Ag C44 C49 -114.0(9) . . . . ?
C38 Ag C44 C49 -90.4(9) . . . . ?
O8 Ag C44 C45 -28.5(9) . . . . ?
O7 Ag C44 C45 -106.5(7) . . . . ?
C37 Ag C44 C45 118.0(9) . . . . ?
C38 Ag C44 C45 141.6(7) . . . . ?
C49 Ag C44 C45 -128.0(12) . . . . ?
C42 C41 C40 C39 -0.7(14) . . . . ?
C42 C41 C40 C43 179.7(9) . . . . ?
C28 C29 C30 F25 -178.7(7) . . . . ?
F24 C29 C30 F25 0.1(10) . . . . ?
C28 C29 C30 C25 1.2(11) . . . . ?
F24 C29 C30 C25 -180.0(6) . . . . ?
O5 C25 C30 F25 -1.6(10) . . . . ?
C26 C25 C30 F25 178.8(6) . . . . ?
O5 C25 C30 C29 178.5(6) . . . . ?
C26 C25 C30 C29 -1.1(9) . . . . ?
U2 O4 C19 C20 73.6(11) . . . . ?
U2 O4 C19 C24 -108.1(8) . . . . ?
F16 C20 C19 O4 0.3(9) . . . . ?
C21 C20 C19 O4 -179.9(6) . . . . ?
F16 C20 C19 C24 -178.1(5) . . . . ?
C21 C20 C19 C24 1.7(9) . . . . ?
F20 C24 C19 O4 1.2(9) . . . . ?
C23 C24 C19 O4 -179.8(6) . . . . ?
F20 C24 C19 C20 179.6(6) . . . . ?
C23 C24 C19 C20 -1.3(9) . . . . ?
F8 C10 C9 F7 -1.5(10) . . . . ?
C11 C10 C9 F7 177.7(7) . . . . ?
F8 C10 C9 C8 179.8(6) . . . . ?
C11 C10 C9 C8 -0.9(11) . . . . ?
F6 C8 C9 F7 1.8(10) . . . . ?
C7 C8 C9 F7 -178.3(6) . . . . ?
F6 C8 C9 C10 -179.5(6) . . . . ?
C7 C8 C9 C10 0.4(11) . . . . ?
C41 C40 C39 C38 -0.6(14) . . . . ?
C43 C40 C39 C38 179.0(9) . . . . ?
F24 C29 C28 F23 0.8(12) . . . . ?
C30 C29 C28 F23 179.6(7) . . . . ?
F24 C29 C28 C27 -179.9(7) . . . . ?
C30 C29 C28 C27 -1.0(12) . . . . ?
C40 C41 C42 C37 1.2(15) . . . . ?
C38 C37 C42 C41 -0.5(15) . . . . ?
Ag C37 C42 C41 -86.0(9) . . . . ?
F9 C11 C12 F10 0.6(11) . . . . ?
C10 C11 C12 F10 -178.0(7) . . . . ?
F9 C11 C12 C7 -179.8(6) . . . . ?
C10 C11 C12 C7 1.6(11) . . . . ?
O2 C7 C12 F10 -2.3(10) . . . . ?
C8 C7 C12 F10 177.6(6) . . . . ?
O2 C7 C12 C11 178.1(6) . . . . ?
C8 C7 C12 C11 -2.0(10) . . . . ?
C48 C47 C46 C45 -2.6(19) . . . . ?
C40 C39 C38 C37 1.3(16) . . . . ?
C40 C39 C38 Ag 66.9(11) . . . . ?
C42 C37 C38 C39 -0.7(16) . . . . ?
Ag C37 C38 C39 86.5(10) . . . . ?
C42 C37 C38 Ag -87.2(9) . . . . ?
O8 Ag C38 C39 3.1(11) . . . . ?
O7 Ag C38 C39 69.4(10) . . . . ?
C37 Ag C38 C39 -120.4(14) . . . . ?
C44 Ag C38 C39 -168.6(8) . . . . ?
C49 Ag C38 C39 152.6(8) . . . . ?
O8 Ag C38 C37 123.4(10) . . . . ?
O7 Ag C38 C37 -170.3(10) . . . . ?
C44 Ag C38 C37 -48.3(11) . . . . ?
C49 Ag C38 C37 -87.1(10) . . . . ?
F21 C26 C27 F22 0.2(10) . . . . ?
C25 C26 C27 F22 177.8(6) . . . . ?
F21 C26 C27 C28 -178.4(7) . . . . ?
C25 C26 C27 C28 -0.8(11) . . . . ?
C29 C28 C27 F22 -177.8(7) . . . . ?
F23 C28 C27 F22 1.6(12) . . . . ?
C29 C28 C27 C26 0.8(12) . . . . ?
F23 C28 C27 C26 -179.8(7) . . . . ?
C47 C46 C45 C44 5.4(18) . . . . ?
C49 C44 C45 C46 -2.8(16) . . . . ?
Ag C44 C45 C46 80.7(8) . . . . ?
F19 C23 C22 C21 -179.8(7) . . . . ?
C24 C23 C22 C21 -0.9(12) . . . . ?
F19 C23 C22 F18 1.4(11) . . . . ?
C24 C23 C22 F18 -179.7(7) . . . . ?
C23 C22 C21 F17 179.1(7) . . . . ?
F18 C22 C21 F17 -2.2(11) . . . . ?
C23 C22 C21 C20 1.3(11) . . . . ?
F18 C22 C21 C20 180.0(6) . . . . ?
F16 C20 C21 C22 178.1(6) . . . . ?
C19 C20 C21 C22 -1.7(11) . . . . ?
F16 C20 C21 F17 0.2(10) . . . . ?
C19 C20 C21 F17 -179.6(6) . . . . ?
C54 O8 C53 C52 165.6(12) . . . . ?
Ag O8 C53 C52 -39.7(13) . . . . ?
O8 Ag O7 C52 27.6(13) . . . . ?
C37 Ag O7 C52 -81.2(14) . . . . ?
C44 Ag O7 C52 146.2(13) . . . . ?
C38 Ag O7 C52 -75.8(14) . . . . ?
C49 Ag O7 C52 156.8(13) . . . . ?
O8 Ag O7 C51 162.0(9) . . . . ?
C37 Ag O7 C51 53.2(9) . . . . ?
C44 Ag O7 C51 -79.4(9) . . . . ?
C38 Ag O7 C51 58.6(8) . . . . ?
C49 Ag O7 C51 -68.8(8) . . . . ?
C51 O7 C52 C53 167.9(13) . . . . ?
Ag O7 C52 C53 -54.8(16) . . . . ?
O8 C53 C52 O7 60.6(18) . . . . ?
C46 C47 C48 C49 -3.6(17) . . . . ?
C46 C47 C48 C50 -177.6(11) . . . . ?
C44 C49 C48 C47 5.4(17) . . . . ?
Ag C49 C48 C47 -60.9(12) . . . . ?
C44 C49 C48 C50 179.4(11) . . . . ?
Ag C49 C48 C50 113.1(11) . . . . ?
